data_4342894
loop_
_publ_author_name
'Mokhtarzadeh, Charles C.'
'Margulieux, Grant W.'
'Carpenter, Alex E.'
'Weidemann, Nils'
'Moore, Curtis E.'
'Rheingold, Arnold L.'
'Figueroa, Joshua S.'

_publ_section_title
;
 Synthesis and protonation of an encumbered iron tetraisocyanide dianion.
;
_journal_issue 11
_journal_name_full 'Inorganic chemistry'
_journal_page_first 5579
_journal_page_last 5587
_journal_paper_doi 10.1021/acs.inorgchem.5b00730
_journal_volume 54
_journal_year 2015
_chemical_formula_moiety 'C53 H50 Fe N2 O3'
_chemical_formula_sum 'C53 H50 Fe N2 O3'
_chemical_formula_weight 818.80
_chemical_name_common Fe(CO)3(CNArMes2)2
_space_group_crystal_system monoclinic
_space_group_IT_number 14
_space_group_name_Hall '-P 2yn'
_space_group_name_H-M_alt 'P 1 21/n 1'
_symmetry_space_group_name_Hall '-P 2yn'
_symmetry_space_group_name_H-M 'P 1 21/n 1'
_atom_sites_solution_hydrogens mixed
_atom_sites_solution_primary direct
_atom_sites_solution_secondary difmap
_audit_creation_date 2015-03-05
_audit_creation_method
;
Olex2 1.2-beta
(compiled 2015.01.26 svn.r3150 for OlexSys, GUI svn.r4998)
;
_cell_angle_alpha 90
_cell_angle_beta 117.941(3)
_cell_angle_gamma 90
_cell_formula_units_Z 8
_cell_length_a 26.7165(11)
_cell_length_b 13.6599(5)
_cell_length_c 27.7314(11)
_cell_measurement_reflns_used 2929
_cell_measurement_temperature 100
_cell_measurement_theta_max 23.566
_cell_measurement_theta_min 2.660
_cell_volume 8940.7(7)
_computing_cell_refinement 'SAINT v8.34A (Bruker, 2013)'
_computing_data_collection 'APEX2 v2013.6-2 (Bruker, 2013)'
_computing_data_reduction 'SAINT v8.34A (Bruker, 2013)'
_computing_molecular_graphics 'Olex2 (Dolomanov et al., 2009)'
_computing_publication_material 'Olex2 (Dolomanov et al., 2009)'
_computing_structure_refinement 'ShelXL (Sheldrick, 2008)'
_computing_structure_solution 'ShelXT (Sheldrick, 2008)'
_diffrn_ambient_temperature 100
_diffrn_detector 'Bruker APEX-II CCD'
_diffrn_detector_area_resol_mean 7.9
_diffrn_detector_type 'CCD Area Detector'
_diffrn_measured_fraction_theta_full 0.981
_diffrn_measured_fraction_theta_max 0.967
_diffrn_measurement_device 'Kappa Four-Circle Diffractometer'
_diffrn_measurement_device_type 'Bruker APEX II Ultra'
_diffrn_measurement_method '\w and \f scans'
_diffrn_radiation_monochromator 'Double Bounce Multilayer Mirrors'
_diffrn_radiation_probe x-ray
_diffrn_radiation_type MoK\a
_diffrn_radiation_wavelength 0.71073
_diffrn_reflns_av_unetI/netI 0.1127
_diffrn_reflns_laue_measured_fraction_full 0.981
_diffrn_reflns_laue_measured_fraction_max 0.967
_diffrn_reflns_limit_h_max 33
_diffrn_reflns_limit_h_min -33
_diffrn_reflns_limit_k_max 17
_diffrn_reflns_limit_k_min -17
_diffrn_reflns_limit_l_max 34
_diffrn_reflns_limit_l_min -34
_diffrn_reflns_number 26325
_diffrn_reflns_point_group_measured_fraction_full 0.981
_diffrn_reflns_point_group_measured_fraction_max 0.967
_diffrn_reflns_theta_full 25.000
_diffrn_reflns_theta_max 26.393
_diffrn_reflns_theta_min 2.095
_diffrn_source 'Micro Focus Rotating Anode'
_diffrn_source_type 'Bruker TXS'
_diffrn_standards_number 0
_exptl_absorpt_coefficient_mu 0.382
_exptl_absorpt_correction_T_max 0.7452
_exptl_absorpt_correction_T_min 0.6148
_exptl_absorpt_correction_type multi-scan
_exptl_absorpt_process_details
;
 TWINABS-2012/1 (Bruker,2012) was used for absorption correction.
 
For component 1:
 wR2(int) was 0.1059 before and 0.0365 after correction.
 The Ratio of minimum to maximum transmission is 0.60.
 The \l/2 correction factor is Not present
 
For component 2:
 wR2(int) was 0.1649 before and 0.0408 after correction.
 The Ratio of minimum to maximum transmission is 0.60.
 The \l/2 correction factor is Not present

Final HKLF 4 output contains 50707 reflections, Rint = 0.0558
 (11651 with I > 3sig(I), Rint = 0.0373)
;
_exptl_crystal_colour Yellow
_exptl_crystal_colour_primary yellow
_exptl_crystal_density_diffrn 1.217
_exptl_crystal_description Plate
_exptl_crystal_F_000 3456
_exptl_crystal_size_max 0.125
_exptl_crystal_size_mid 0.117
_exptl_crystal_size_min 0.035
_refine_diff_density_max 0.425
_refine_diff_density_min -0.544
_refine_diff_density_rms 0.064
_refine_ls_extinction_method none
_refine_ls_goodness_of_fit_ref 1.041
_refine_ls_hydrogen_treatment mixed
_refine_ls_matrix_type full
_refine_ls_number_parameters 1091
_refine_ls_number_reflns 26325
_refine_ls_number_restraints 0
_refine_ls_restrained_S_all 1.041
_refine_ls_R_factor_all 0.1133
_refine_ls_R_factor_gt 0.0593
_refine_ls_shift/su_max 0.001
_refine_ls_shift/su_mean 0.000
_refine_ls_structure_factor_coef Fsqd
_refine_ls_weighting_details 'w=1/[\s^2^(Fo^2^)+(0.0396P)^2^] where P=(Fo^2^+2Fc^2^)/3'
_refine_ls_weighting_scheme calc
_refine_ls_wR_factor_gt 0.1055
_refine_ls_wR_factor_ref 0.1202
_reflns_Friedel_coverage 0.000
_reflns_number_gt 16717
_reflns_number_total 26325
_reflns_threshold_expression 'I > 2\s(I)'
_cod_data_source_file ic5b00730_si_002.cif
_cod_data_source_block JFig951
_cod_depositor_comments
;
The following automatic conversions were performed:

'_diffrn_radiation_probe' value 'X-ray' changed to 'x-ray' according
to
/usr/data/users/saulius/crontab/automatic-downloads/rss-feeds/ACS/lib/dictionaries/cif_core.dic
dictionary named 'cif_core.dic' version 2.4.2 from 2011-04-26.

'_exptl_crystal_colour_primary' value 'Yellow' changed to 'yellow'
according to
/usr/data/users/saulius/crontab/automatic-downloads/rss-feeds/ACS/lib/dictionaries/cif_core.dic
dictionary named 'cif_core.dic' version 2.4.2 from 2011-04-26.

Automatic conversion script
Id: cif_fix_values 3271 2015-04-21 07:52:19Z andrius 

 Adding full bibliography for 4342892--4342900.cif.
;
_cod_original_cell_volume 8940.7(6)
_cod_database_code 4342894
_shelxl_version_number 2014/6
_shelx_space_group_comment
;
The symmetry employed for this shelxl refinement is uniquely defined
by the following loop, which should always be used as a source of
symmetry information in preference to the above space-group names.
They are only intended as comments.
;
_shelx_estimated_absorpt_t_max 0.987
_shelx_estimated_absorpt_t_min 0.954
_olex2_refinement_description
;
1. Twinned data refinement
 Scales: 0.8289(6) 0.1711(6)
2. Fixed Uiso
 At 1.2 times of:
  All C(H) groups
 At 1.5 times of:
  All C(H,H,H) groups
3.a Aromatic/amide H refined with riding coordinates:
 C8(H8), C9(H9), C10(H10), C14(H14), C16(H16), C23(H23), C25(H25), C32(H32),
 C33(H33), C34(H34), C38(H38), C40(H40), C47(H47), C49(H49), C8'(H8'), C9'(H9'),
  C10'(H10'), C14'(H14'), C16'(H16'), C23'(H23'), C25'(H25'), C32'(H32'),
 C33'(H33'), C38'(H38'), C40'(H40'), C47'(H47'), C49'(H49')
3.b Idealised Me refined as rotating group:
 C18(H18A,H18B,H18C), C19(H19A,H19B,H19C), C20(H20A,H20B,H20C), C27(H27A,H27B,
 H27C), C28(H28A,H28B,H28C), C29(H29A,H29B,H29C), C42(H42A,H42B,H42C), C43(H43A,
 H43B,H43C), C44(H44A,H44B,H44C), C51(H51A,H51B,H51C), C52(H52A,H52B,H52C),
 C53(H53A,H53B,H53C), C18'(H18D,H18E,H18F), C19'(H19D,H19E,H19F), C20'(H20D,
 H20E,H20F), C27'(H27D,H27E,H27F), C28'(H28D,H28E,H28F), C29'(H29D,H29E,H29F),
 C42'(H42D,H42E,H42F), C43'(H43D,H43E,H43F), C44'(H44D,H44E,H44F), C51'(H51D,
 H51E,H51F), C52'(H52D,H52E,H52F), C53'(H53D,H53E,H53F)
;
_shelx_shelxl_version_number 2014/7
_olex2_submission_special_instructions 'No special instructions were received'

loop_
_space_group_symop_operation_xyz
'x, y, z'
'-x+1/2, y+1/2, -z+1/2'
'-x, -y, -z'
'x-1/2, -y-1/2, z-1/2'

loop_
_atom_site_label
_atom_site_type_symbol
_atom_site_fract_x
_atom_site_fract_y
_atom_site_fract_z
_atom_site_U_iso_or_equiv
_atom_site_adp_type
_atom_site_occupancy
_atom_site_site_symmetry_order
_atom_site_calc_flag
_atom_site_refinement_flags_posn
Fe1 Fe 0.29705(2) 0.12770(4) -0.10625(2) 0.02659(15) Uani 1 1 d .
O3 O 0.28068(13) -0.0858(2) -0.11818(12) 0.0526(9) Uani 1 1 d .
O4 O 0.38416(11) 0.20398(19) -0.00055(12) 0.0401(7) Uani 1 1 d .
O5 O 0.22246(13) 0.2546(2) -0.19831(13) 0.0585(9) Uani 1 1 d .
N1 N 0.38695(12) 0.1284(2) -0.14255(12) 0.0276(7) Uani 1 1 d .
N2 N 0.21979(11) 0.1509(2) -0.05579(11) 0.0221(7) Uani 1 1 d .
C1 C 0.35118(16) 0.1270(3) -0.13009(15) 0.0280(9) Uani 1 1 d .
C2 C 0.24771(14) 0.1400(3) -0.07705(14) 0.0236(8) Uani 1 1 d .
C3 C 0.28698(16) -0.0025(3) -0.11387(16) 0.0344(10) Uani 1 1 d .
C4 C 0.35083(17) 0.1743(3) -0.04220(18) 0.0319(10) Uani 1 1 d .
C5 C 0.25162(18) 0.2050(3) -0.16278(18) 0.0383(11) Uani 1 1 d .
C6 C 0.43363(14) 0.1524(3) -0.15040(14) 0.0256(9) Uani 1 1 d .
C7 C 0.44001(15) 0.2498(3) -0.16267(14) 0.0261(9) Uani 1 1 d .
C8 C 0.48784(16) 0.2729(3) -0.16714(15) 0.0309(10) Uani 1 1 d .
H8 H 0.4932 0.3383 -0.1753 0.037 Uiso 1 1 calc R
C9 C 0.52828(16) 0.2028(3) -0.15996(16) 0.0333(10) Uani 1 1 d .
H9 H 0.5615 0.2208 -0.1622 0.040 Uiso 1 1 calc R
C10 C 0.52022(16) 0.1061(3) -0.14952(15) 0.0334(10) Uani 1 1 d .
H10 H 0.5476 0.0581 -0.1457 0.040 Uiso 1 1 calc R
C11 C 0.47262(16) 0.0789(3) -0.14463(15) 0.0291(9) Uani 1 1 d .
C12 C 0.39558(15) 0.3247(3) -0.17029(16) 0.0258(9) Uani 1 1 d .
C13 C 0.39818(15) 0.3742(3) -0.12506(15) 0.0299(9) Uani 1 1 d .
C14 C 0.35830(17) 0.4465(3) -0.13327(17) 0.0346(10) Uani 1 1 d .
H14 H 0.3599 0.4799 -0.1025 0.041 Uiso 1 1 calc R
C15 C 0.31626(16) 0.4713(3) -0.18501(18) 0.0340(10) Uani 1 1 d .
C16 C 0.31332(16) 0.4181(3) -0.22916(16) 0.0339(10) Uani 1 1 d .
H16 H 0.2840 0.4325 -0.2648 0.041 Uiso 1 1 calc R
C17 C 0.35196(16) 0.3444(3) -0.22267(16) 0.0290(9) Uani 1 1 d .
C18 C 0.44187(16) 0.3469(3) -0.06789(15) 0.0398(11) Uani 1 1 d .
H18A H 0.4336 0.2814 -0.0591 0.060 Uiso 1 1 calc GR
H18B H 0.4408 0.3944 -0.0419 0.060 Uiso 1 1 calc GR
H18C H 0.4796 0.3473 -0.0656 0.060 Uiso 1 1 calc GR
C19 C 0.27481(18) 0.5520(3) -0.19353(19) 0.0571(13) Uani 1 1 d .
H19A H 0.2703 0.5927 -0.2244 0.086 Uiso 1 1 calc GR
H19B H 0.2890 0.5924 -0.1605 0.086 Uiso 1 1 calc GR
H19C H 0.2381 0.5237 -0.2012 0.086 Uiso 1 1 calc GR
C20 C 0.34592(17) 0.2856(3) -0.27141(15) 0.0390(11) Uani 1 1 d .
H20A H 0.3817 0.2873 -0.2732 0.058 Uiso 1 1 calc GR
H20B H 0.3157 0.3138 -0.3049 0.058 Uiso 1 1 calc GR
H20C H 0.3365 0.2176 -0.2677 0.058 Uiso 1 1 calc GR
C21 C 0.46251(15) -0.0229(3) -0.13124(16) 0.0271(9) Uani 1 1 d .
C22 C 0.41892(16) -0.0798(3) -0.17112(16) 0.0322(10) Uani 1 1 d .
C23 C 0.40546(16) -0.1697(3) -0.15641(17) 0.0337(10) Uani 1 1 d .
H23 H 0.3759 -0.2079 -0.1834 0.040 Uiso 1 1 calc R
C24 C 0.43413(17) -0.2047(3) -0.10334(17) 0.0337(10) Uani 1 1 d .
C25 C 0.47875(16) -0.1490(3) -0.06535(16) 0.0331(10) Uani 1 1 d .
H25 H 0.4999 -0.1736 -0.0293 0.040 Uiso 1 1 calc R
C26 C 0.49368(16) -0.0585(3) -0.07799(16) 0.0295(9) Uani 1 1 d .
C27 C 0.38698(17) -0.0445(3) -0.22957(16) 0.0443(12) Uani 1 1 d .
H27A H 0.3651 0.0140 -0.2312 0.066 Uiso 1 1 calc GR
H27B H 0.3612 -0.0961 -0.2523 0.066 Uiso 1 1 calc GR
H27C H 0.4140 -0.0287 -0.2431 0.066 Uiso 1 1 calc GR
C28 C 0.41720(18) -0.2991(3) -0.08675(17) 0.0439(11) Uani 1 1 d .
H28A H 0.4461 -0.3174 -0.0500 0.066 Uiso 1 1 calc GR
H28B H 0.4139 -0.3509 -0.1125 0.066 Uiso 1 1 calc GR
H28C H 0.3807 -0.2903 -0.0870 0.066 Uiso 1 1 calc GR
C29 C 0.54158(17) 0.0002(3) -0.03462(15) 0.0394(11) Uani 1 1 d .
H29A H 0.5748 -0.0034 -0.0407 0.059 Uiso 1 1 calc GR
H29B H 0.5512 -0.0265 0.0015 0.059 Uiso 1 1 calc GR
H29C H 0.5298 0.0687 -0.0365 0.059 Uiso 1 1 calc GR
C30 C 0.18264(14) 0.1557(2) -0.03404(15) 0.0234(9) Uani 1 1 d .
C31 C 0.12448(14) 0.1426(3) -0.06998(14) 0.0254(9) Uani 1 1 d .
C32 C 0.08786(16) 0.1455(3) -0.04776(16) 0.0358(10) Uani 1 1 d .
H32 H 0.0484 0.1373 -0.0710 0.043 Uiso 1 1 calc R
C33 C 0.10717(16) 0.1603(3) 0.00761(16) 0.0380(11) Uani 1 1 d .
H33 H 0.0812 0.1612 0.0221 0.046 Uiso 1 1 calc R
C34 C 0.16448(16) 0.1736(3) 0.04171(16) 0.0329(10) Uani 1 1 d .
H34 H 0.1773 0.1848 0.0795 0.039 Uiso 1 1 calc R
C35 C 0.20401(15) 0.1711(2) 0.02222(14) 0.0226(8) Uani 1 1 d .
C36 C 0.10630(13) 0.1278(3) -0.12920(14) 0.0245(9) Uani 1 1 d .
C37 C 0.09098(14) 0.2081(3) -0.16438(15) 0.0274(9) Uani 1 1 d .
C38 C 0.07715(14) 0.1927(3) -0.21879(15) 0.0285(9) Uani 1 1 d .
H38 H 0.0676 0.2473 -0.2427 0.034 Uiso 1 1 calc R
C39 C 0.07692(16) 0.0997(3) -0.23895(16) 0.0329(10) Uani 1 1 d .
C40 C 0.09245(15) 0.0220(3) -0.20310(16) 0.0319(10) Uani 1 1 d .
H40 H 0.0929 -0.0419 -0.2165 0.038 Uiso 1 1 calc R
C41 C 0.10736(14) 0.0333(3) -0.14839(15) 0.0269(9) Uani 1 1 d .
C42 C 0.09061(16) 0.3111(3) -0.14400(16) 0.0376(11) Uani 1 1 d .
H42A H 0.0600 0.3170 -0.1340 0.056 Uiso 1 1 calc GR
H42B H 0.0845 0.3583 -0.1729 0.056 Uiso 1 1 calc GR
H42C H 0.1270 0.3244 -0.1119 0.056 Uiso 1 1 calc GR
C43 C 0.0609(2) 0.0828(3) -0.29815(16) 0.0532(13) Uani 1 1 d .
H43A H 0.0910 0.0458 -0.3007 0.080 Uiso 1 1 calc GR
H43B H 0.0558 0.1459 -0.3166 0.080 Uiso 1 1 calc GR
H43C H 0.0254 0.0456 -0.3156 0.080 Uiso 1 1 calc GR
C44 C 0.12533(16) -0.0534(3) -0.11029(15) 0.0372(11) Uani 1 1 d .
H44A H 0.1257 -0.1123 -0.1303 0.056 Uiso 1 1 calc GR
H44B H 0.0986 -0.0624 -0.0957 0.056 Uiso 1 1 calc GR
H44C H 0.1634 -0.0418 -0.0801 0.056 Uiso 1 1 calc GR
C45 C 0.26560(15) 0.1863(3) 0.05793(14) 0.0227(9) Uani 1 1 d .
C46 C 0.30363(16) 0.1082(3) 0.06894(14) 0.0259(9) Uani 1 1 d .
C47 C 0.36106(15) 0.1256(3) 0.10047(14) 0.0301(9) Uani 1 1 d .
H47 H 0.3868 0.0728 0.1081 0.036 Uiso 1 1 calc R
C48 C 0.38221(16) 0.2169(3) 0.12124(15) 0.0303(10) Uani 1 1 d .
C49 C 0.34431(17) 0.2925(3) 0.11080(15) 0.0320(10) Uani 1 1 d .
H49 H 0.3584 0.3557 0.1250 0.038 Uiso 1 1 calc R
C50 C 0.28606(16) 0.2793(3) 0.08011(15) 0.0278(9) Uani 1 1 d .
C51 C 0.28345(17) 0.0065(3) 0.04684(16) 0.0391(11) Uani 1 1 d .
H51A H 0.2466 -0.0057 0.0453 0.059 Uiso 1 1 calc GR
H51B H 0.3109 -0.0419 0.0708 0.059 Uiso 1 1 calc GR
H51C H 0.2798 0.0011 0.0101 0.059 Uiso 1 1 calc GR
C52 C 0.44559(16) 0.2338(3) 0.15353(16) 0.0468(12) Uani 1 1 d .
H52A H 0.4623 0.2327 0.1287 0.070 Uiso 1 1 calc GR
H52B H 0.4627 0.1820 0.1809 0.070 Uiso 1 1 calc GR
H52C H 0.4527 0.2975 0.1718 0.070 Uiso 1 1 calc GR
C53 C 0.24695(17) 0.3652(3) 0.07064(17) 0.0434(11) Uani 1 1 d .
H53A H 0.2154 0.3621 0.0335 0.065 Uiso 1 1 calc GR
H53B H 0.2679 0.4264 0.0753 0.065 Uiso 1 1 calc GR
H53C H 0.2322 0.3630 0.0970 0.065 Uiso 1 1 calc GR
Fe1' Fe 0.30925(2) 0.64680(4) 0.15871(2) 0.02508(14) Uani 1 1 d .
O3' O 0.32011(11) 0.8613(2) 0.16013(11) 0.0449(8) Uani 1 1 d .
O4' O 0.40298(11) 0.5398(2) 0.15456(11) 0.0415(7) Uani 1 1 d .
O5' O 0.21459(13) 0.5527(2) 0.16745(12) 0.0626(10) Uani 1 1 d .
N1' N 0.37713(12) 0.6378(2) 0.28055(12) 0.0218(7) Uani 1 1 d .
N2' N 0.23773(12) 0.6333(2) 0.03683(12) 0.0231(7) Uani 1 1 d .
C1' C 0.35049(15) 0.6424(3) 0.23351(16) 0.0250(9) Uani 1 1 d .
C2' C 0.26587(15) 0.6405(3) 0.08402(16) 0.0268(9) Uani 1 1 d .
C3' C 0.31489(15) 0.7776(3) 0.15897(15) 0.0296(9) Uani 1 1 d .
C4' C 0.36569(16) 0.5805(3) 0.15535(14) 0.0271(9) Uani 1 1 d .
C5' C 0.25132(18) 0.5888(3) 0.16373(15) 0.0386(11) Uani 1 1 d .
C6' C 0.41589(14) 0.6198(3) 0.33551(14) 0.0213(8) Uani 1 1 d .
C7' C 0.41832(14) 0.5257(3) 0.35577(14) 0.0203(8) Uani 1 1 d .
C8' C 0.45867(14) 0.5093(3) 0.40953(14) 0.0250(9) Uani 1 1 d .
H8' H 0.4616 0.4462 0.4250 0.030 Uiso 1 1 calc R
C9' C 0.49448(14) 0.5826(3) 0.44080(14) 0.0234(9) Uani 1 1 d .
H9' H 0.5224 0.5690 0.4772 0.028 Uiso 1 1 calc R
C10' C 0.49033(14) 0.6758(3) 0.41989(14) 0.0242(9) Uani 1 1 d .
H10' H 0.5146 0.7262 0.4423 0.029 Uiso 1 1 calc R
C11' C 0.45078(14) 0.6965(3) 0.36609(14) 0.0225(9) Uani 1 1 d .
C12' C 0.37983(14) 0.4476(2) 0.31972(14) 0.0226(9) Uani 1 1 d .
C13' C 0.39487(15) 0.3948(2) 0.28528(14) 0.0258(9) Uani 1 1 d .
C14' C 0.35777(16) 0.3230(3) 0.25120(15) 0.0298(9) Uani 1 1 d .
H14' H 0.3676 0.2871 0.2275 0.036 Uiso 1 1 calc R
C15' C 0.30675(16) 0.3031(3) 0.25133(16) 0.0325(10) Uani 1 1 d .
C16' C 0.29246(16) 0.3567(3) 0.28489(15) 0.0333(10) Uani 1 1 d .
H16' H 0.2576 0.3436 0.2849 0.040 Uiso 1 1 calc R
C17' C 0.32777(15) 0.4302(3) 0.31906(15) 0.0254(9) Uani 1 1 d .
C18' C 0.44982(15) 0.4146(3) 0.28358(15) 0.0335(10) Uani 1 1 d .
H18D H 0.4514 0.4837 0.2749 0.050 Uiso 1 1 calc GR
H18E H 0.4517 0.3735 0.2555 0.050 Uiso 1 1 calc GR
H18F H 0.4819 0.3994 0.3192 0.050 Uiso 1 1 calc GR
C19' C 0.26865(18) 0.2220(3) 0.21513(17) 0.0499(12) Uani 1 1 d .
H19D H 0.2293 0.2356 0.2064 0.075 Uiso 1 1 calc GR
H19E H 0.2804 0.1592 0.2344 0.075 Uiso 1 1 calc GR
H19F H 0.2717 0.2188 0.1813 0.075 Uiso 1 1 calc GR
C20' C 0.30954(15) 0.4911(3) 0.35324(16) 0.0350(10) Uani 1 1 d .
H20D H 0.3376 0.4851 0.3918 0.052 Uiso 1 1 calc GR
H20E H 0.2726 0.4682 0.3482 0.052 Uiso 1 1 calc GR
H20F H 0.3065 0.5598 0.3420 0.052 Uiso 1 1 calc GR
C21' C 0.44564(14) 0.7949(3) 0.34047(14) 0.0212(8) Uani 1 1 d .
C22' C 0.41492(15) 0.8694(3) 0.34910(15) 0.0269(9) Uani 1 1 d .
C23' C 0.40776(16) 0.9575(3) 0.32126(15) 0.0330(10) Uani 1 1 d .
H23' H 0.3862 1.0080 0.3263 0.040 Uiso 1 1 calc R
C24' C 0.43086(16) 0.9742(3) 0.28673(15) 0.0322(10) Uani 1 1 d .
C25' C 0.46178(16) 0.8994(3) 0.27983(15) 0.0305(10) Uani 1 1 d .
H25' H 0.4790 0.9103 0.2571 0.037 Uiso 1 1 calc R
C26' C 0.46867(15) 0.8086(3) 0.30508(14) 0.0251(9) Uani 1 1 d .
C27' C 0.38917(17) 0.8543(3) 0.38640(16) 0.0399(11) Uani 1 1 d .
H27D H 0.3651 0.7959 0.3750 0.060 Uiso 1 1 calc GR
H27E H 0.3663 0.9116 0.3847 0.060 Uiso 1 1 calc GR
H27F H 0.4194 0.8456 0.4239 0.060 Uiso 1 1 calc GR
C28' C 0.42125(19) 1.0697(3) 0.25582(18) 0.0520(13) Uani 1 1 d .
H28D H 0.4576 1.0950 0.2606 0.078 Uiso 1 1 calc GR
H28E H 0.4040 1.1174 0.2700 0.078 Uiso 1 1 calc GR
H28F H 0.3959 1.0584 0.2169 0.078 Uiso 1 1 calc GR
C29' C 0.49998(16) 0.7271(3) 0.29343(16) 0.0344(10) Uani 1 1 d .
H29D H 0.5232 0.6909 0.3272 0.052 Uiso 1 1 calc GR
H29E H 0.5244 0.7551 0.2794 0.052 Uiso 1 1 calc GR
H29F H 0.4726 0.6825 0.2662 0.052 Uiso 1 1 calc GR
C30' C 0.20305(15) 0.6322(3) -0.02009(14) 0.0256(9) Uani 1 1 d .
C31' C 0.14466(14) 0.6485(3) -0.04032(14) 0.0251(9) Uani 1 1 d .
C32' C 0.11139(16) 0.6475(3) -0.09684(15) 0.0341(10) Uani 1 1 d .
H32' H 0.0717 0.6583 -0.1124 0.041 Uiso 1 1 calc R
C33' C 0.13588(16) 0.6308(3) -0.13054(15) 0.0392(11) Uani 1 1 d .
H33' H 0.1127 0.6316 -0.1690 0.047 Uiso 1 1 calc R
C34' C 0.19290(17) 0.6131(3) -0.10949(16) 0.0370(11) Uani 1 1 d .
H34' H 0.2102(15) 0.604(3) -0.1325(15) 0.044 Uiso 1 1 d R
C35' C 0.22847(16) 0.6128(3) -0.05310(15) 0.0287(9) Uani 1 1 d .
C36' C 0.11972(14) 0.6613(3) -0.00311(14) 0.0252(9) Uani 1 1 d .
C37' C 0.08757(15) 0.5848(3) 0.00243(15) 0.0270(9) Uani 1 1 d .
C38' C 0.06438(15) 0.5969(3) 0.03746(15) 0.0308(10) Uani 1 1 d .
H38' H 0.0421 0.5456 0.0407 0.037 Uiso 1 1 calc R
C39' C 0.07278(15) 0.6824(3) 0.06836(15) 0.0272(9) Uani 1 1 d .
C40' C 0.10543(14) 0.7557(3) 0.06244(15) 0.0281(9) Uani 1 1 d .
H40' H 0.1118 0.8140 0.0832 0.034 Uiso 1 1 calc R
C41' C 0.12912(14) 0.7473(3) 0.02758(15) 0.0253(9) Uani 1 1 d .
C42' C 0.07859(16) 0.4896(3) -0.02886(17) 0.0395(11) Uani 1 1 d .
H42D H 0.0504 0.4996 -0.0670 0.059 Uiso 1 1 calc GR
H42E H 0.0652 0.4391 -0.0126 0.059 Uiso 1 1 calc GR
H42F H 0.1145 0.4687 -0.0272 0.059 Uiso 1 1 calc GR
C43' C 0.04695(17) 0.6943(3) 0.10537(17) 0.0407(11) Uani 1 1 d .
H43D H 0.0716 0.7352 0.1366 0.061 Uiso 1 1 calc GR
H43E H 0.0425 0.6299 0.1184 0.061 Uiso 1 1 calc GR
H43F H 0.0098 0.7256 0.0854 0.061 Uiso 1 1 calc GR
C44' C 0.16445(16) 0.8306(3) 0.02426(16) 0.0362(10) Uani 1 1 d .
H44D H 0.1447 0.8927 0.0210 0.054 Uiso 1 1 calc GR
H44E H 0.1704 0.8216 -0.0077 0.054 Uiso 1 1 calc GR
H44F H 0.2011 0.8316 0.0574 0.054 Uiso 1 1 calc GR
C45' C 0.28907(15) 0.5822(3) -0.02760(15) 0.0260(9) Uani 1 1 d .
C46' C 0.33319(16) 0.6496(3) -0.00009(15) 0.0326(10) Uani 1 1 d .
C47' C 0.38841(16) 0.6145(3) 0.02860(16) 0.0339(10) Uani 1 1 d .
H47' H 0.4185 0.6598 0.0467 0.041 Uiso 1 1 calc R
C48' C 0.40089(16) 0.5152(3) 0.03155(16) 0.0322(10) Uani 1 1 d .
C49' C 0.35661(17) 0.4512(3) 0.00333(16) 0.0352(10) Uani 1 1 d .
H49' H 0.3647 0.3833 0.0043 0.042 Uiso 1 1 calc R
C50' C 0.30098(16) 0.4820(3) -0.02632(15) 0.0290(9) Uani 1 1 d .
C51' C 0.32200(17) 0.7585(3) -0.00088(17) 0.0448(12) Uani 1 1 d .
H51D H 0.2936 0.7780 -0.0376 0.067 Uiso 1 1 calc GR
H51E H 0.3572 0.7946 0.0093 0.067 Uiso 1 1 calc GR
H51F H 0.3079 0.7733 0.0252 0.067 Uiso 1 1 calc GR
C52' C 0.46064(16) 0.4774(3) 0.06503(17) 0.0497(12) Uani 1 1 d .
H52D H 0.4796 0.5150 0.0990 0.075 Uiso 1 1 calc GR
H52E H 0.4816 0.4847 0.0442 0.075 Uiso 1 1 calc GR
H52F H 0.4595 0.4082 0.0736 0.075 Uiso 1 1 calc GR
C53' C 0.25522(17) 0.4075(3) -0.05573(18) 0.0486(12) Uani 1 1 d .
H53D H 0.2218 0.4242 -0.0516 0.073 Uiso 1 1 calc GR
H53E H 0.2689 0.3425 -0.0402 0.073 Uiso 1 1 calc GR
H53F H 0.2451 0.4073 -0.0946 0.073 Uiso 1 1 calc GR

loop_
_atom_site_aniso_label
_atom_site_aniso_U_11
_atom_site_aniso_U_22
_atom_site_aniso_U_33
_atom_site_aniso_U_23
_atom_site_aniso_U_13
_atom_site_aniso_U_12
Fe1 0.0274(3) 0.0292(3) 0.0292(3) 0.0019(3) 0.0183(3) 0.0016(3)
O3 0.076(2) 0.0315(18) 0.051(2) -0.0037(16) 0.0303(18) -0.0091(16)
O4 0.0375(17) 0.0422(18) 0.0381(19) -0.0074(15) 0.0156(15) -0.0055(14)
O5 0.054(2) 0.076(2) 0.047(2) 0.0320(18) 0.0245(18) 0.0286(18)
N1 0.0313(18) 0.0257(18) 0.032(2) 0.0043(15) 0.0196(16) 0.0037(16)
N2 0.0202(16) 0.0285(18) 0.0158(17) -0.0008(15) 0.0069(14) -0.0008(14)
C1 0.034(2) 0.021(2) 0.028(2) 0.0038(19) 0.014(2) 0.0025(19)
C2 0.024(2) 0.020(2) 0.021(2) -0.0016(18) 0.0056(18) -0.0027(18)
C3 0.036(2) 0.039(3) 0.032(3) -0.002(2) 0.019(2) 0.000(2)
C4 0.036(2) 0.028(2) 0.038(3) -0.001(2) 0.023(2) -0.0001(19)
C5 0.041(3) 0.043(3) 0.040(3) 0.006(2) 0.027(2) 0.003(2)
C6 0.027(2) 0.032(2) 0.023(2) -0.0020(19) 0.0159(18) -0.0004(19)
C7 0.031(2) 0.028(2) 0.023(2) 0.0014(19) 0.0157(19) 0.0002(18)
C8 0.038(2) 0.028(2) 0.033(2) 0.0042(19) 0.021(2) 0.0016(19)
C9 0.032(2) 0.034(2) 0.043(3) 0.000(2) 0.025(2) -0.001(2)
C10 0.035(2) 0.036(2) 0.037(3) 0.006(2) 0.023(2) 0.0071(19)
C11 0.035(2) 0.030(2) 0.025(2) 0.0012(19) 0.016(2) 0.0021(19)
C12 0.032(2) 0.021(2) 0.032(2) 0.0015(18) 0.021(2) 0.0004(17)
C13 0.035(2) 0.029(2) 0.032(2) -0.001(2) 0.021(2) -0.0035(19)
C14 0.046(3) 0.030(2) 0.043(3) -0.007(2) 0.033(2) -0.003(2)
C15 0.033(2) 0.032(2) 0.044(3) 0.003(2) 0.023(2) 0.003(2)
C16 0.032(2) 0.036(2) 0.032(3) 0.002(2) 0.014(2) 0.003(2)
C17 0.034(2) 0.025(2) 0.035(2) 0.000(2) 0.021(2) 0.0016(19)
C18 0.046(3) 0.042(3) 0.034(3) -0.001(2) 0.022(2) -0.002(2)
C19 0.053(3) 0.063(3) 0.063(3) 0.002(3) 0.033(3) 0.020(3)
C20 0.048(3) 0.036(2) 0.029(2) -0.003(2) 0.015(2) 0.007(2)
C21 0.031(2) 0.026(2) 0.030(2) -0.002(2) 0.019(2) 0.0014(19)
C22 0.034(2) 0.030(2) 0.034(3) 0.001(2) 0.017(2) 0.006(2)
C23 0.035(2) 0.030(2) 0.039(3) -0.006(2) 0.019(2) 0.0013(19)
C24 0.040(3) 0.028(2) 0.040(3) 0.000(2) 0.025(2) 0.001(2)
C25 0.048(3) 0.029(2) 0.028(2) 0.003(2) 0.022(2) 0.005(2)
C26 0.035(2) 0.027(2) 0.031(2) 0.000(2) 0.019(2) 0.0028(19)
C27 0.046(3) 0.037(3) 0.035(3) -0.001(2) 0.006(2) 0.002(2)
C28 0.057(3) 0.034(3) 0.049(3) 0.002(2) 0.032(3) -0.005(2)
C29 0.049(3) 0.030(2) 0.036(3) 0.003(2) 0.017(2) 0.004(2)
C30 0.026(2) 0.020(2) 0.031(2) -0.0016(18) 0.0187(19) -0.0057(17)
C31 0.025(2) 0.025(2) 0.029(2) -0.0007(19) 0.0140(18) -0.0025(18)
C32 0.023(2) 0.050(3) 0.036(3) -0.005(2) 0.015(2) -0.005(2)
C33 0.035(2) 0.052(3) 0.038(3) -0.002(2) 0.027(2) -0.006(2)
C34 0.036(2) 0.041(3) 0.027(2) -0.004(2) 0.019(2) -0.008(2)
C35 0.026(2) 0.021(2) 0.023(2) 0.0022(17) 0.0137(18) -0.0033(17)
C36 0.0156(19) 0.036(2) 0.021(2) -0.001(2) 0.0079(17) -0.0036(18)
C37 0.018(2) 0.033(2) 0.027(2) -0.004(2) 0.0073(18) -0.0041(17)
C38 0.024(2) 0.030(2) 0.026(2) 0.005(2) 0.0073(19) -0.0003(18)
C39 0.032(2) 0.036(3) 0.024(2) 0.001(2) 0.007(2) 0.0058(19)
C40 0.032(2) 0.030(2) 0.028(2) -0.004(2) 0.009(2) 0.0039(19)
C41 0.023(2) 0.030(2) 0.025(2) 0.000(2) 0.0092(19) -0.0025(18)
C42 0.041(3) 0.033(2) 0.037(3) -0.002(2) 0.018(2) -0.001(2)
C43 0.073(3) 0.048(3) 0.029(3) 0.000(2) 0.016(3) 0.017(2)
C44 0.039(2) 0.038(3) 0.029(2) -0.002(2) 0.010(2) -0.005(2)
C45 0.028(2) 0.026(2) 0.016(2) -0.0010(17) 0.0124(18) -0.0023(18)
C46 0.033(2) 0.024(2) 0.024(2) 0.0034(18) 0.016(2) 0.0018(18)
C47 0.027(2) 0.035(2) 0.026(2) 0.007(2) 0.0113(19) 0.0044(19)
C48 0.030(2) 0.043(3) 0.017(2) 0.002(2) 0.0101(19) -0.005(2)
C49 0.040(3) 0.030(2) 0.024(2) -0.0100(19) 0.014(2) -0.018(2)
C50 0.035(2) 0.027(2) 0.022(2) -0.0012(19) 0.0133(19) -0.0012(19)
C51 0.048(3) 0.024(2) 0.037(3) -0.001(2) 0.014(2) -0.001(2)
C52 0.033(2) 0.065(3) 0.038(3) 0.000(2) 0.013(2) -0.009(2)
C53 0.051(3) 0.034(2) 0.045(3) -0.011(2) 0.022(2) -0.001(2)
Fe1' 0.0234(3) 0.0314(3) 0.0178(3) 0.0016(3) 0.0075(2) -0.0008(3)
O3' 0.0554(19) 0.0304(17) 0.0425(18) 0.0041(16) 0.0176(15) 0.0022(15)
O4' 0.0383(17) 0.0500(19) 0.0366(18) 0.0010(15) 0.0180(15) 0.0111(15)
O5' 0.051(2) 0.095(3) 0.046(2) -0.0075(18) 0.0273(18) -0.0383(19)
N1' 0.0250(17) 0.0194(17) 0.0179(18) 0.0037(15) 0.0076(15) -0.0009(14)
N2' 0.0221(17) 0.0275(18) 0.0200(18) -0.0012(16) 0.0102(15) 0.0030(15)
C1' 0.028(2) 0.021(2) 0.029(2) -0.001(2) 0.0158(19) -0.0004(18)
C2' 0.027(2) 0.031(2) 0.030(2) -0.002(2) 0.019(2) -0.0012(19)
C3' 0.028(2) 0.042(3) 0.015(2) 0.003(2) 0.0069(18) 0.002(2)
C4' 0.031(2) 0.027(2) 0.015(2) 0.0005(18) 0.0035(19) -0.0031(19)
C5' 0.041(3) 0.051(3) 0.018(2) -0.002(2) 0.010(2) -0.014(2)
C6' 0.023(2) 0.024(2) 0.019(2) -0.0007(18) 0.0105(17) 0.0016(17)
C7' 0.021(2) 0.022(2) 0.020(2) 0.0009(18) 0.0116(18) 0.0022(17)
C8' 0.028(2) 0.024(2) 0.024(2) 0.0054(18) 0.0135(19) 0.0018(18)
C9' 0.021(2) 0.029(2) 0.017(2) 0.0016(18) 0.0065(17) -0.0029(18)
C10' 0.024(2) 0.026(2) 0.023(2) -0.0043(18) 0.0110(18) -0.0036(17)
C11' 0.025(2) 0.024(2) 0.021(2) 0.0038(18) 0.0126(18) -0.0002(17)
C12' 0.025(2) 0.019(2) 0.019(2) 0.0066(17) 0.0057(18) 0.0032(17)
C13' 0.029(2) 0.023(2) 0.021(2) 0.0021(18) 0.0077(18) 0.0036(17)
C14' 0.045(3) 0.020(2) 0.023(2) 0.0003(18) 0.014(2) 0.0029(19)
C15' 0.039(2) 0.024(2) 0.028(2) 0.0023(19) 0.009(2) -0.0057(19)
C16' 0.032(2) 0.036(2) 0.031(2) 0.006(2) 0.014(2) -0.005(2)
C17' 0.028(2) 0.023(2) 0.024(2) 0.0027(18) 0.0106(19) -0.0020(18)
C18' 0.033(2) 0.039(2) 0.033(2) -0.004(2) 0.018(2) 0.0034(19)
C19' 0.059(3) 0.045(3) 0.037(3) -0.009(2) 0.016(2) -0.022(2)
C20' 0.032(2) 0.040(3) 0.040(3) 0.000(2) 0.022(2) -0.0028(19)
C21' 0.0198(19) 0.021(2) 0.018(2) -0.0013(17) 0.0055(17) -0.0046(16)
C22' 0.031(2) 0.023(2) 0.030(2) -0.0009(19) 0.0160(19) -0.0063(18)
C23' 0.041(2) 0.022(2) 0.036(3) -0.002(2) 0.018(2) 0.0017(19)
C24' 0.041(3) 0.023(2) 0.028(2) 0.0030(19) 0.012(2) -0.0010(19)
C25' 0.039(2) 0.031(2) 0.025(2) 0.0039(19) 0.017(2) -0.0054(19)
C26' 0.025(2) 0.027(2) 0.019(2) 0.0007(18) 0.0071(18) -0.0027(18)
C27' 0.050(3) 0.027(2) 0.057(3) 0.000(2) 0.038(2) 0.000(2)
C28' 0.075(3) 0.032(3) 0.052(3) 0.014(2) 0.032(3) 0.012(2)
C29' 0.037(2) 0.036(2) 0.038(3) 0.004(2) 0.025(2) 0.0008(19)
C30' 0.027(2) 0.027(2) 0.022(2) 0.0024(19) 0.0111(18) 0.0034(18)
C31' 0.025(2) 0.029(2) 0.019(2) -0.0028(18) 0.0073(17) -0.0008(18)
C32' 0.026(2) 0.048(3) 0.023(2) 0.000(2) 0.0068(19) 0.003(2)
C33' 0.039(3) 0.057(3) 0.015(2) 0.000(2) 0.007(2) 0.005(2)
C34' 0.035(3) 0.054(3) 0.026(3) 0.001(2) 0.018(2) 0.009(2)
C35' 0.031(2) 0.030(2) 0.026(2) 0.0005(19) 0.015(2) 0.0011(18)
C36' 0.021(2) 0.031(2) 0.017(2) 0.0012(18) 0.0039(17) 0.0084(18)
C37' 0.025(2) 0.025(2) 0.028(2) -0.0037(19) 0.0105(19) -0.0021(18)
C38' 0.025(2) 0.034(2) 0.034(2) -0.009(2) 0.015(2) -0.0068(18)
C39' 0.028(2) 0.029(2) 0.025(2) -0.0012(19) 0.0127(19) 0.0062(18)
C40' 0.029(2) 0.027(2) 0.024(2) -0.0056(19) 0.0086(19) 0.0020(18)
C41' 0.023(2) 0.028(2) 0.023(2) 0.0043(19) 0.0089(18) 0.0065(17)
C42' 0.037(2) 0.040(3) 0.047(3) -0.018(2) 0.025(2) -0.007(2)
C43' 0.047(3) 0.033(2) 0.051(3) -0.007(2) 0.031(2) -0.001(2)
C44' 0.042(2) 0.031(2) 0.036(3) 0.004(2) 0.019(2) 0.001(2)
C45' 0.025(2) 0.035(2) 0.025(2) 0.0030(19) 0.0165(19) 0.0063(19)
C46' 0.033(2) 0.032(2) 0.034(2) 0.006(2) 0.016(2) 0.002(2)
C47' 0.029(2) 0.040(3) 0.035(3) -0.001(2) 0.017(2) -0.005(2)
C48' 0.030(2) 0.040(3) 0.031(2) 0.003(2) 0.018(2) 0.006(2)
C49' 0.049(3) 0.027(2) 0.039(3) 0.005(2) 0.028(2) 0.009(2)
C50' 0.033(2) 0.031(2) 0.029(2) -0.004(2) 0.020(2) -0.002(2)
C51' 0.046(3) 0.034(3) 0.057(3) 0.003(2) 0.026(2) 0.000(2)
C52' 0.036(3) 0.063(3) 0.044(3) 0.006(2) 0.013(2) 0.014(2)
C53' 0.045(3) 0.043(3) 0.058(3) -0.017(2) 0.024(3) -0.009(2)

loop_
_atom_type_symbol
_atom_type_description
_atom_type_scat_dispersion_real
_atom_type_scat_dispersion_imag
_atom_type_scat_source
C C 0.0033 0.0016 'International Tables Vol C Tables 4.2.6.8 and 6.1.1.4'
H H 0.0000 0.0000 'International Tables Vol C Tables 4.2.6.8 and 6.1.1.4'
N N 0.0061 0.0033 'International Tables Vol C Tables 4.2.6.8 and 6.1.1.4'
O O 0.0106 0.0060 'International Tables Vol C Tables 4.2.6.8 and 6.1.1.4'
Fe Fe 0.3463 0.8444 'International Tables Vol C Tables 4.2.6.8 and 6.1.1.4'

loop_
_geom_angle_atom_site_label_1
_geom_angle_atom_site_label_2
_geom_angle_atom_site_label_3
_geom_angle
C2 Fe1 C1 173.38(16)
C3 Fe1 C1 92.97(17)
C3 Fe1 C2 92.47(17)
C3 Fe1 C4 118.24(17)
C3 Fe1 C5 118.30(18)
C4 Fe1 C1 87.60(16)
C4 Fe1 C2 86.50(16)
C4 Fe1 C5 123.44(18)
C5 Fe1 C1 90.73(16)
C5 Fe1 C2 90.01(16)
C1 N1 C6 165.5(4)
C2 N2 C30 173.7(3)
N1 C1 Fe1 176.6(3)
N2 C2 Fe1 175.3(3)
O3 C3 Fe1 179.3(4)
O4 C4 Fe1 178.0(3)
O5 C5 Fe1 179.1(4)
N1 C6 C7 118.5(3)
C11 C6 N1 118.8(3)
C11 C6 C7 122.6(3)
C6 C7 C12 120.1(3)
C8 C7 C6 117.5(3)
C8 C7 C12 122.4(3)
C7 C8 C9 121.5(4)
C8 C9 C10 120.0(3)
C9 C10 C11 120.8(4)
C6 C11 C21 118.9(3)
C10 C11 C6 117.5(3)
C10 C11 C21 123.5(3)
C13 C12 C7 119.9(3)
C17 C12 C7 119.7(3)
C17 C12 C13 120.4(3)
C12 C13 C18 120.8(3)
C14 C13 C12 119.0(4)
C14 C13 C18 120.2(3)
C15 C14 C13 122.0(4)
C14 C15 C16 117.8(4)
C14 C15 C19 121.5(4)
C16 C15 C19 120.7(4)
C17 C16 C15 122.0(4)
C12 C17 C20 120.9(3)
C16 C17 C12 118.7(3)
C16 C17 C20 120.4(4)
C22 C21 C11 119.8(3)
C26 C21 C11 119.8(3)
C26 C21 C22 120.2(3)
C21 C22 C27 120.7(4)
C23 C22 C21 119.3(4)
C23 C22 C27 120.0(4)
C24 C23 C22 121.6(4)
C23 C24 C25 117.8(4)
C23 C24 C28 121.5(4)
C25 C24 C28 120.7(4)
C24 C25 C26 122.7(4)
C21 C26 C29 121.2(3)
C25 C26 C21 118.3(3)
C25 C26 C29 120.4(3)
N2 C30 C31 117.6(3)
N2 C30 C35 119.4(3)
C35 C30 C31 123.0(3)
C30 C31 C36 118.5(3)
C32 C31 C30 117.2(3)
C32 C31 C36 124.2(3)
C31 C32 C33 121.7(3)
C34 C33 C32 119.6(4)
C33 C34 C35 121.9(4)
C30 C35 C45 120.6(3)
C34 C35 C30 116.6(3)
C34 C35 C45 122.8(3)
C37 C36 C31 120.0(3)
C37 C36 C41 120.6(3)
C41 C36 C31 119.3(3)
C36 C37 C42 121.3(3)
C38 C37 C36 118.8(3)
C38 C37 C42 119.9(3)
C39 C38 C37 121.6(3)
C38 C39 C43 121.6(4)
C40 C39 C38 118.1(4)
C40 C39 C43 120.2(4)
C39 C40 C41 122.6(4)
C36 C41 C44 120.9(3)
C40 C41 C36 118.2(3)
C40 C41 C44 120.9(3)
C46 C45 C35 120.1(3)
C50 C45 C35 120.1(3)
C50 C45 C46 119.9(3)
C45 C46 C51 121.7(3)
C47 C46 C45 118.8(3)
C47 C46 C51 119.5(3)
C48 C47 C46 122.3(4)
C47 C48 C49 118.2(3)
C47 C48 C52 120.6(4)
C49 C48 C52 121.1(4)
C48 C49 C50 122.1(4)
C45 C50 C53 122.0(3)
C49 C50 C45 118.7(3)
C49 C50 C53 119.3(3)
C1' Fe1' C2' 175.09(16)
C3' Fe1' C1' 91.32(16)
C3' Fe1' C2' 93.37(16)
C3' Fe1' C4' 115.53(17)
C3' Fe1' C5' 120.79(18)
C4' Fe1' C1' 88.18(15)
C4' Fe1' C2' 91.09(16)
C4' Fe1' C5' 123.65(18)
C5' Fe1' C1' 88.91(16)
C5' Fe1' C2' 87.45(16)
C1' N1' C6' 169.2(3)
C2' N2' C30' 175.8(4)
N1' C1' Fe1' 178.4(3)
N2' C2' Fe1' 177.7(3)
O3' C3' Fe1' 178.1(4)
O4' C4' Fe1' 177.9(4)
O5' C5' Fe1' 179.1(4)
C7' C6' N1' 118.1(3)
C7' C6' C11' 123.8(3)
C11' C6' N1' 118.1(3)
C6' C7' C12' 120.2(3)
C8' C7' C6' 116.7(3)
C8' C7' C12' 123.2(3)
C9' C8' C7' 121.3(3)
C8' C9' C10' 120.7(3)
C9' C10' C11' 120.5(3)
C6' C11' C21' 120.0(3)
C10' C11' C6' 116.9(3)
C10' C11' C21' 123.0(3)
C13' C12' C7' 119.8(3)
C13' C12' C17' 120.3(3)
C17' C12' C7' 119.8(3)
C12' C13' C14' 118.9(3)
C12' C13' C18' 121.5(3)
C14' C13' C18' 119.6(3)
C15' C14' C13' 121.3(4)
C14' C15' C19' 119.6(4)
C16' C15' C14' 118.8(3)
C16' C15' C19' 121.6(4)
C15' C16' C17' 121.9(4)
C12' C17' C20' 120.7(3)
C16' C17' C12' 118.7(3)
C16' C17' C20' 120.6(3)
C22' C21' C11' 120.3(3)
C26' C21' C11' 118.9(3)
C26' C21' C22' 120.7(3)
C21' C22' C27' 120.9(3)
C23' C22' C21' 118.3(3)
C23' C22' C27' 120.8(3)
C24' C23' C22' 122.4(4)
C23' C24' C25' 117.7(4)
C23' C24' C28' 121.4(4)
C25' C24' C28' 120.8(4)
C24' C25' C26' 122.3(4)
C21' C26' C29' 121.4(3)
C25' C26' C21' 118.4(3)
C25' C26' C29' 120.2(3)
C31' C30' N2' 118.0(3)
C35' C30' N2' 118.1(3)
C35' C30' C31' 123.9(3)
C30' C31' C36' 121.3(3)
C32' C31' C30' 116.8(3)
C32' C31' C36' 121.9(3)
C33' C32' C31' 120.4(3)
C34' C33' C32' 121.4(3)
C33' C34' C35' 120.9(4)
C30' C35' C34' 116.6(3)
C30' C35' C45' 119.7(3)
C34' C35' C45' 123.3(3)
C37' C36' C31' 119.1(3)
C41' C36' C31' 120.8(3)
C41' C36' C37' 120.1(3)
C36' C37' C42' 121.0(3)
C38' C37' C36' 119.0(3)
C38' C37' C42' 120.0(3)
C37' C38' C39' 122.1(3)
C38' C39' C43' 121.2(3)
C40' C39' C38' 117.2(3)
C40' C39' C43' 121.5(3)
C41' C40' C39' 122.8(3)
C36' C41' C44' 122.3(3)
C40' C41' C36' 118.8(3)
C40' C41' C44' 118.9(3)
C46' C45' C35' 121.5(3)
C50' C45' C35' 117.9(3)
C50' C45' C46' 120.2(3)
C45' C46' C51' 121.7(3)
C47' C46' C45' 118.6(4)
C47' C46' C51' 119.7(4)
C48' C47' C46' 122.1(4)
C47' C48' C52' 121.6(4)
C49' C48' C47' 117.7(4)
C49' C48' C52' 120.7(4)
C48' C49' C50' 122.8(4)
C45' C50' C53' 122.0(3)
C49' C50' C45' 118.6(3)
C49' C50' C53' 119.4(4)

loop_
_geom_bond_atom_site_label_1
_geom_bond_atom_site_label_2
_geom_bond_distance
Fe1 C1 1.851(4)
Fe1 C2 1.850(4)
Fe1 C3 1.796(4)
Fe1 C4 1.798(4)
Fe1 C5 1.806(5)
O3 C3 1.148(4)
O4 C4 1.152(4)
O5 C5 1.148(4)
N1 C1 1.159(4)
N1 C6 1.402(4)
N2 C2 1.157(4)
N2 C30 1.383(4)
C6 C7 1.402(5)
C6 C11 1.402(5)
C7 C8 1.377(5)
C7 C12 1.505(5)
C8 C9 1.387(5)
C9 C10 1.390(5)
C10 C11 1.391(5)
C11 C21 1.496(5)
C12 C13 1.398(5)
C12 C17 1.398(5)
C13 C14 1.391(5)
C13 C18 1.510(5)
C14 C15 1.387(5)
C15 C16 1.394(5)
C15 C19 1.501(5)
C16 C17 1.392(5)
C17 C20 1.515(5)
C21 C22 1.406(5)
C21 C26 1.399(5)
C22 C23 1.393(5)
C22 C27 1.514(5)
C23 C24 1.387(5)
C24 C25 1.390(5)
C24 C28 1.508(5)
C25 C26 1.393(5)
C26 C29 1.512(5)
C30 C31 1.410(4)
C30 C35 1.403(5)
C31 C32 1.380(5)
C31 C36 1.492(5)
C32 C33 1.386(5)
C33 C34 1.384(5)
C34 C35 1.394(5)
C35 C45 1.485(5)
C36 C37 1.396(5)
C36 C41 1.401(5)
C37 C38 1.391(5)
C37 C42 1.518(5)
C38 C39 1.387(5)
C39 C40 1.379(5)
C39 C43 1.508(5)
C40 C41 1.385(5)
C41 C44 1.508(5)
C45 C46 1.405(5)
C45 C50 1.405(5)
C46 C47 1.385(5)
C46 C51 1.512(5)
C47 C48 1.379(5)
C48 C49 1.380(5)
C48 C52 1.517(5)
C49 C50 1.392(5)
C50 C53 1.511(5)
Fe1' C1' 1.838(4)
Fe1' C2' 1.842(4)
Fe1' C3' 1.793(4)
Fe1' C4' 1.798(4)
Fe1' C5' 1.801(4)
O3' C3' 1.150(4)
O4' C4' 1.150(4)
O5' C5' 1.145(4)
N1' C1' 1.158(4)
N1' C6' 1.406(4)
N2' C2' 1.168(4)
N2' C30' 1.407(4)
C6' C7' 1.391(5)
C6' C11' 1.395(5)
C7' C8' 1.389(4)
C7' C12' 1.495(5)
C8' C9' 1.376(5)
C9' C10' 1.382(4)
C10' C11' 1.395(5)
C11' C21' 1.496(5)
C12' C13' 1.397(5)
C12' C17' 1.403(5)
C13' C14' 1.401(5)
C13' C18' 1.515(5)
C14' C15' 1.391(5)
C15' C16' 1.372(5)
C15' C19' 1.521(5)
C16' C17' 1.399(5)
C17' C20' 1.504(5)
C21' C22' 1.397(5)
C21' C26' 1.394(5)
C22' C23' 1.394(5)
C22' C27' 1.501(5)
C23' C24' 1.380(5)
C24' C25' 1.382(5)
C24' C28' 1.516(5)
C25' C26' 1.393(5)
C26' C29' 1.516(5)
C30' C31' 1.406(4)
C30' C35' 1.397(5)
C31' C32' 1.393(5)
C31' C36' 1.478(5)
C32' C33' 1.388(5)
C33' C34' 1.374(5)
C34' C35' 1.399(5)
C35' C45' 1.491(5)
C36' C37' 1.406(5)
C36' C41' 1.403(5)
C37' C38' 1.385(5)
C37' C42' 1.519(5)
C38' C39' 1.403(5)
C39' C40' 1.387(5)
C39' C43' 1.490(5)
C40' C41' 1.386(5)
C41' C44' 1.508(5)
C45' C46' 1.406(5)
C45' C50' 1.403(5)
C46' C47' 1.393(5)
C46' C51' 1.515(5)
C47' C48' 1.390(5)
C48' C49' 1.381(5)
C48' C52' 1.512(5)
C49' C50' 1.384(5)
C50' C53' 1.504(5)

loop_
_twin_individual_id
_twin_individual_mass_fraction_refined
1 0.8289(6)
2 0.1711(6)
